data_8103302
loop_
_publ_author_name
'Byung-Soon Kim'
'Shinya Matsumoto'
'Young-A Son'

_publ_section_title
;
 Crystal structure of
 (2Z)-2-amino-3-[(E)-4-(diethylamino)-2-methoxybenzylideneamino]-2-butenedinitrile,
 C16H19N5O
;
_journal_issue 1
_journal_name_full 'Zeitschrift f\"ur Kristallographie - New Crystal Structures'
_journal_page_first 19
_journal_volume 227
_journal_year 2012
_chemical_formula_moiety 'C16 H19 N5 O '
_chemical_formula_sum 'C16 H19 N5 O'
_chemical_formula_weight 297.36
_space_group_IT_number 14
_symmetry_cell_setting monoclinic
_symmetry_Int_Tables_number 14
_symmetry_space_group_name_Hall '-P 2yn'
_symmetry_space_group_name_H-M 'P 1 21/n 1'
_cell_angle_alpha 90.0000
_cell_angle_beta 106.6478(7)
_cell_angle_gamma 90.0000
_cell_formula_units_Z 4
_cell_length_a 10.9025(2)
_cell_length_b 12.9499(2)
_cell_length_c 11.8235(2)
_cell_measurement_reflns_used 11090
_cell_measurement_temperature 296.1
_cell_measurement_theta_max 68.2
_cell_measurement_theta_min 3.4
_cell_volume 1599.34(5)
_computing_cell_refinement PROCESS-AUTO
_computing_data_collection PROCESS-AUTO
_computing_data_reduction CrystalStructure
_computing_publication_material 'CrystalStructure 3.8'
_computing_structure_refinement CRYSTALS
_computing_structure_solution SIR92
_diffrn_ambient_temperature 296.1
_diffrn_detector_area_resol_mean 10.00
_diffrn_measured_fraction_theta_full 0.982
_diffrn_measured_fraction_theta_max 0.982
_diffrn_measurement_device_type 'Rigaku RAXIS-RAPID'
_diffrn_measurement_method \w
_diffrn_radiation_type 'Cu K\a'
_diffrn_radiation_wavelength 1.54187
_diffrn_reflns_av_R_equivalents 0.028
_diffrn_reflns_limit_h_max 12
_diffrn_reflns_limit_h_min -12
_diffrn_reflns_limit_k_max 15
_diffrn_reflns_limit_k_min -15
_diffrn_reflns_limit_l_max 14
_diffrn_reflns_limit_l_min -14
_diffrn_reflns_number 14631
_diffrn_reflns_theta_full 68.21
_diffrn_reflns_theta_max 68.21
_exptl_absorpt_coefficient_mu 0.656
_exptl_absorpt_correction_T_max 0.906
_exptl_absorpt_correction_T_min 0.793
_exptl_absorpt_correction_type multi-scan
_exptl_absorpt_process_details
;
    Higashi, T. (1995). Program for Absorption Correction.
    Rigaku Corporation, Tokyo, Japan.
;
_exptl_crystal_colour red
_exptl_crystal_density_diffrn 1.235
_exptl_crystal_density_method 'not measured'
_exptl_crystal_description block
_exptl_crystal_F_000 632.00
_exptl_crystal_size_max 0.20
_exptl_crystal_size_mid 0.15
_exptl_crystal_size_min 0.15
_refine_diff_density_max 0.34
_refine_diff_density_min -0.35
_refine_ls_extinction_method none
_refine_ls_goodness_of_fit_ref 1.196
_refine_ls_hydrogen_treatment refall
_refine_ls_number_parameters 218
_refine_ls_number_reflns 2876
_refine_ls_R_factor_gt 0.0518
_refine_ls_shift/su_max 0.0000
_refine_ls_structure_factor_coef F
_refine_ls_weighting_details 'w = 1/[0.0010Fo^2^ + 1.5000\s(Fo^2^)]'
_refine_ls_weighting_scheme calc
_refine_ls_wR_factor_ref 0.0800
_reflns_number_gt 1741
_reflns_number_total 2876
_reflns_threshold_expression F^2^>2.0\s(F^2^)
_cod_data_source_file 1267-3646.cff
_cod_data_source_block '_C16H19N5O'
_cod_original_cell_volume 1599.35(5)
_cod_original_formula_sum 'C16 H19 N5 O '
_cod_database_code 8103302

loop_
_symmetry_equiv_pos_site_id
_symmetry_equiv_pos_as_xyz
1 +X,+Y,+Z
2 1/2-X,1/2+Y,1/2-Z
3 -X,-Y,-Z
4 1/2+X,1/2-Y,1/2+Z

loop_
_atom_site_label
_atom_site_type_symbol
_atom_site_fract_x
_atom_site_fract_y
_atom_site_fract_z
_atom_site_U_iso_or_equiv
_atom_site_adp_type
_atom_site_occupancy
_atom_site_symmetry_multiplicity
_atom_site_calc_flag
_atom_site_refinement_flags
O(1) O 0.86356(15) 0.44780(13) 1.11970(15) 0.0531(5) Uani 1.00 1 d .
N(1) N 0.1991(2) 0.14277(17) 0.7897(2) 0.0610(7) Uani 1.00 1 d .
N(2) N 0.27784(19) 0.38654(16) 0.72434(18) 0.0525(6) Uani 1.00 1 d .
N(3) N 0.5376(2) 0.17572(19) 1.0343(2) 0.0723(7) Uani 1.00 1 d .
N(4) N 0.51700(17) 0.40849(15) 0.88307(17) 0.0431(5) Uani 1.00 1 d .
N(5) N 0.91354(19) 0.78646(16) 0.96840(19) 0.0522(6) Uani 1.00 1 d .
C(1) C 0.2561(2) 0.2175(2) 0.7954(2) 0.0452(7) Uani 1.00 1 d .
C(2) C 0.3289(2) 0.31106(18) 0.8015(2) 0.0397(6) Uani 1.00 1 d .
C(3) C 0.4461(2) 0.31923(17) 0.8833(2) 0.0399(6) Uani 1.00 1 d .
C(4) C 0.4931(2) 0.2371(2) 0.9661(2) 0.0492(7) Uani 1.00 1 d .
C(5) C 0.6251(2) 0.42294(18) 0.9621(2) 0.0411(6) Uani 1.00 1 d .
C(6) C 0.7007(2) 0.51409(18) 0.9615(2) 0.0398(6) Uani 1.00 1 d .
C(7) C 0.6566(2) 0.5941(2) 0.8818(2) 0.0478(7) Uani 1.00 1 d .
C(8) C 0.7250(2) 0.6827(2) 0.8819(2) 0.0519(7) Uani 1.00 1 d .
C(9) C 0.8453(2) 0.69723(19) 0.9661(2) 0.0436(6) Uani 1.00 1 d .
C(10) C 0.8915(2) 0.61722(18) 1.0455(2) 0.0432(6) Uani 1.00 1 d .
C(11) C 0.8218(2) 0.52788(18) 1.0441(2) 0.0399(6) Uani 1.00 1 d .
C(12) C 0.9831(2) 0.4574(2) 1.2081(2) 0.0604(8) Uani 1.00 1 d .
C(13) C 0.8732(3) 0.8663(2) 0.8784(2) 0.0748(10) Uani 1.00 1 d .
C(14) C 0.7810(3) 0.9423(2) 0.9045(3) 0.1025(13) Uani 1.00 1 d .
C(15) C 1.0256(2) 0.8106(2) 1.0666(2) 0.0509(7) Uani 1.00 1 d .
C(16) C 1.1501(2) 0.7732(2) 1.0486(2) 0.0682(9) Uani 1.00 1 d .
H(1) H 0.3232 0.4494 0.7257 0.059 Uiso 1.00 1 c R
H(2) H 0.1966 0.3770 0.6683 0.059 Uiso 1.00 1 c R
H(3) H 0.6550 0.3724 1.0218 0.048 Uiso 1.00 1 c R
H(4) H 0.5759 0.5864 0.8244 0.055 Uiso 1.00 1 c R
H(5) H 0.6920 0.7350 0.8249 0.059 Uiso 1.00 1 c R
H(6) H 0.9726 0.6243 1.1024 0.050 Uiso 1.00 1 c R
H(7) H 1.0491 0.4316 1.1780 0.069 Uiso 1.00 1 c R
H(8) H 0.9808 0.4185 1.2756 0.069 Uiso 1.00 1 c R
H(9) H 0.9994 0.5279 1.2295 0.069 Uiso 1.00 1 c R
H(10) H 0.9471 0.9029 0.8735 0.085 Uiso 1.00 1 c R
H(11) H 0.8335 0.8344 0.8047 0.085 Uiso 1.00 1 c R
H(12) H 0.6959 0.9186 0.8707 0.114 Uiso 1.00 1 c R
H(13) H 0.7910 1.0082 0.8729 0.114 Uiso 1.00 1 c R
H(14) H 0.7976 0.9476 0.9877 0.114 Uiso 1.00 1 c R
H(15) H 1.0305 0.8833 1.0780 0.060 Uiso 1.00 1 c R
H(16) H 1.0155 0.7781 1.1354 0.060 Uiso 1.00 1 c R
H(17) H 1.1671 0.7046 1.0772 0.084 Uiso 1.00 1 c R
H(18) H 1.2188 0.8169 1.0887 0.083 Uiso 1.00 1 c R
H(19) H 1.1413 0.7745 0.9664 0.084 Uiso 1.00 1 c R

loop_
_atom_site_aniso_label
_atom_site_aniso_U_11
_atom_site_aniso_U_22
_atom_site_aniso_U_33
_atom_site_aniso_U_12
_atom_site_aniso_U_13
_atom_site_aniso_U_23
O(1) 0.0424(9) 0.0477(10) 0.0576(11) -0.0063(8) -0.0042(8) 0.0089(9)
N(1) 0.0545(13) 0.0520(13) 0.0748(16) -0.0148(11) 0.0157(11) -0.0116(12)
N(2) 0.0441(11) 0.0509(13) 0.0525(13) -0.0048(9) -0.0020(9) 0.0022(10)
N(3) 0.0551(14) 0.0596(15) 0.0844(18) -0.0008(12) -0.0088(12) 0.0173(14)
N(4) 0.0370(10) 0.0413(11) 0.0473(12) -0.0054(8) 0.0063(9) -0.0037(9)
N(5) 0.0509(12) 0.0470(12) 0.0512(13) -0.0144(10) 0.0024(10) 0.0052(10)
C(1) 0.0373(12) 0.0485(15) 0.0466(15) -0.0022(11) 0.0069(10) -0.0102(12)
C(2) 0.0368(12) 0.0377(12) 0.0425(13) -0.0019(10) 0.0080(10) -0.0050(11)
C(3) 0.0370(12) 0.0362(12) 0.0436(13) 0.0003(9) 0.0069(10) -0.0024(11)
C(4) 0.0356(12) 0.0457(14) 0.0591(17) -0.0052(11) 0.0022(11) -0.0032(13)
C(5) 0.0366(12) 0.0417(13) 0.0429(13) 0.0004(10) 0.0082(10) -0.0024(11)
C(6) 0.0380(12) 0.0406(13) 0.0383(13) -0.0024(10) 0.0071(10) -0.0020(11)
C(7) 0.0413(13) 0.0519(14) 0.0428(14) -0.0086(11) 0.0001(10) -0.0007(12)
C(8) 0.0512(14) 0.0494(15) 0.0459(14) -0.0084(12) -0.0010(11) 0.0083(13)
C(9) 0.0419(12) 0.0447(14) 0.0422(13) -0.0082(10) 0.0090(10) -0.0008(11)
C(10) 0.0362(12) 0.0471(13) 0.0428(13) -0.0059(10) 0.0053(10) -0.0006(11)
C(11) 0.0383(12) 0.0400(13) 0.0392(13) 0.0003(10) 0.0076(10) 0.0005(11)
C(12) 0.0436(14) 0.0673(18) 0.0600(17) -0.0016(13) -0.0016(12) 0.0117(15)
C(13) 0.072(2) 0.071(2) 0.069(2) -0.0296(17) 0.0008(15) 0.0205(17)
C(14) 0.072(2) 0.072(2) 0.140(3) -0.0043(19) -0.008(2) 0.041(2)
C(15) 0.0443(13) 0.0447(14) 0.0600(16) -0.0114(11) 0.0092(12) -0.0028(13)
C(16) 0.0547(16) 0.076(2) 0.076(2) -0.0051(15) 0.0227(15) -0.0045(17)

loop_
_atom_type_symbol
_atom_type_description
_atom_type_scat_dispersion_real
_atom_type_scat_dispersion_imag
_atom_type_scat_source
C C 0.018 0.009
;
International Tables for Crystallography
(1992, Vol. C, Tables 4.2.6.8 and 6.1.1.4)
;
H H 0.000 0.000
;
International Tables for Crystallography
(1992, Vol. C, Table 6.1.1.4)
;
N N 0.031 0.018
;
International Tables for Crystallography
(1992, Vol. C, Tables 4.2.6.8 and 6.1.1.4)
;
O O 0.049 0.032
;
International Tables for Crystallography
(1992, Vol. C, Tables 4.2.6.8 and 6.1.1.4)
;

loop_
_geom_angle_atom_site_label_1
_geom_angle_atom_site_label_2
_geom_angle_atom_site_label_3
_geom_angle
_geom_angle_publ_flag
C(11) O(1) C(12) 118.67(18) yes
C(3) N(4) C(5) 120.77(19) yes
C(9) N(5) C(13) 122.38(19) yes
C(9) N(5) C(15) 121.5(2) yes
C(13) N(5) C(15) 115.9(2) yes
N(1) C(1) C(2) 179.2(3) yes
N(2) C(2) C(1) 117.57(18) yes
N(2) C(2) C(3) 123.0(2) yes
C(1) C(2) C(3) 119.4(2) yes
N(4) C(3) C(2) 118.02(19) yes
N(4) C(3) C(4) 121.77(18) yes
C(2) C(3) C(4) 120.2(2) yes
N(3) C(4) C(3) 175.5(2) yes
N(4) C(5) C(6) 121.3(2) yes
C(5) C(6) C(7) 121.80(18) yes
C(5) C(6) C(11) 121.6(2) yes
C(7) C(6) C(11) 116.6(2) yes
C(6) C(7) C(8) 122.84(19) yes
C(7) C(8) C(9) 120.5(2) yes
N(5) C(9) C(8) 121.0(2) yes
N(5) C(9) C(10) 121.70(19) yes
C(8) C(9) C(10) 117.3(2) yes
C(9) C(10) C(11) 121.63(19) yes
O(1) C(11) C(6) 115.4(2) yes
O(1) C(11) C(10) 123.51(18) yes
C(6) C(11) C(10) 121.1(2) yes
N(5) C(13) C(14) 113.2(2) yes
N(5) C(15) C(16) 113.6(2) yes
C(2) N(2) H(1) 119.9 no
C(2) N(2) H(2) 120.1 no
H(1) N(2) H(2) 120.0 no
N(4) C(5) H(3) 119.1 no
C(6) C(5) H(3) 119.5 no
C(6) C(7) H(4) 118.4 no
C(8) C(7) H(4) 118.8 no
C(7) C(8) H(5) 120.1 no
C(9) C(8) H(5) 119.4 no
C(9) C(10) H(6) 119.2 no
C(11) C(10) H(6) 119.1 no
O(1) C(12) H(7) 109.0 no
O(1) C(12) H(8) 109.4 no
O(1) C(12) H(9) 110.0 no
H(7) C(12) H(8) 109.5 no
H(7) C(12) H(9) 109.5 no
H(8) C(12) H(9) 109.5 no
N(5) C(13) H(10) 108.3 no
N(5) C(13) H(11) 108.9 no
C(14) C(13) H(10) 108.4 no
C(14) C(13) H(11) 108.5 no
H(10) C(13) H(11) 109.5 no
C(13) C(14) H(12) 109.4 no
C(13) C(14) H(13) 110.4 no
C(13) C(14) H(14) 108.6 no
H(12) C(14) H(13) 109.5 no
H(12) C(14) H(14) 109.5 no
H(13) C(14) H(14) 109.5 no
N(5) C(15) H(15) 109.0 no
N(5) C(15) H(16) 108.1 no
C(16) C(15) H(15) 108.7 no
C(16) C(15) H(16) 107.9 no
H(15) C(15) H(16) 109.5 no
C(15) C(16) H(17) 110.0 no
C(15) C(16) H(18) 110.5 no
C(15) C(16) H(19) 107.9 no
H(17) C(16) H(18) 109.5 no
H(17) C(16) H(19) 109.5 no
H(18) C(16) H(19) 109.5 no

loop_
_geom_bond_atom_site_label_1
_geom_bond_atom_site_label_2
_geom_bond_distance
_geom_bond_publ_flag
O(1) C(11) 1.359(2) yes
O(1) C(12) 1.423(2) yes
N(1) C(1) 1.141(3) yes
N(2) C(2) 1.344(2) yes
N(3) C(4) 1.137(3) yes
N(4) C(3) 1.391(2) yes
N(4) C(5) 1.290(2) yes
N(5) C(9) 1.370(3) yes
N(5) C(13) 1.458(3) yes
N(5) C(15) 1.458(2) yes
C(1) C(2) 1.439(3) yes
C(2) C(3) 1.367(2) yes
C(3) C(4) 1.437(3) yes
C(5) C(6) 1.441(3) yes
C(6) C(7) 1.391(3) yes
C(6) C(11) 1.411(2) yes
C(7) C(8) 1.367(3) yes
C(8) C(9) 1.415(3) yes
C(9) C(10) 1.392(3) yes
C(10) C(11) 1.381(3) yes
C(13) C(14) 1.501(5) yes
C(15) C(16) 1.513(4) yes
N(2) H(1) 0.950 no
N(2) H(2) 0.950 no
C(5) H(3) 0.950 no
C(7) H(4) 0.950 no
C(8) H(5) 0.950 no
C(10) H(6) 0.950 no
C(12) H(7) 0.950 no
C(12) H(8) 0.950 no
C(12) H(9) 0.950 no
C(13) H(10) 0.950 no
C(13) H(11) 0.950 no
C(14) H(12) 0.950 no
C(14) H(13) 0.950 no
C(14) H(14) 0.950 no
C(15) H(15) 0.950 no
C(15) H(16) 0.950 no
C(16) H(17) 0.950 no
C(16) H(18) 0.950 no
C(16) H(19) 0.950 no

loop_
_geom_contact_atom_site_label_1
_geom_contact_atom_site_label_2
_geom_contact_distance
_geom_contact_site_symmetry_2
O(1) N(1) 3.270(3) 4_555
O(1) N(2) 3.465(2) 3_667
O(1) C(1) 3.415(3) 4_555
O(1) C(16) 3.465(3) 3_767
N(1) O(1) 3.270(3) 4_454
N(1) N(2) 3.335(3) 2_546
N(1) N(5) 3.542(3) 3_667
N(1) C(15) 3.411(3) 3_667
N(2) O(1) 3.465(2) 3_667
N(2) N(1) 3.335(3) 2_556
N(2) N(3) 3.031(2) 4_454
N(2) C(11) 3.407(3) 3_667
N(3) N(2) 3.031(2) 4_555
N(3) C(1) 3.592(3) 4_555
N(4) C(5) 3.484(3) 3_667
N(4) C(6) 3.538(3) 3_667
N(5) N(1) 3.542(3) 3_667
C(1) O(1) 3.415(3) 4_454
C(1) N(3) 3.592(3) 4_454
C(1) C(9) 3.490(3) 3_667
C(1) C(10) 3.527(3) 3_667
C(2) C(10) 3.520(3) 3_667
C(2) C(11) 3.478(3) 3_667
C(3) C(6) 3.503(3) 3_667
C(3) C(7) 3.465(3) 3_667
C(4) C(7) 3.516(3) 3_667
C(4) C(8) 3.523(4) 3_667
C(5) N(4) 3.484(3) 3_667
C(5) C(16) 3.558(3) 3_767
C(6) N(4) 3.538(3) 3_667
C(6) C(3) 3.503(3) 3_667
C(7) C(3) 3.465(3) 3_667
C(7) C(4) 3.516(3) 3_667
C(8) C(4) 3.523(4) 3_667
C(9) C(1) 3.490(3) 3_667
C(10) C(1) 3.527(3) 3_667
C(10) C(2) 3.520(3) 3_667
C(11) N(2) 3.407(3) 3_667
C(11) C(2) 3.478(3) 3_667
C(15) N(1) 3.411(3) 3_667
C(16) O(1) 3.465(3) 3_767
C(16) C(5) 3.558(3) 3_767
O(1) H(1) 3.376 3_667
O(1) H(2) 3.579 3_667
O(1) H(17) 2.997 3_767
O(1) H(19) 3.049 3_767
N(1) H(1) 2.518 2_546
N(1) H(3) 3.070 4_454
N(1) H(4) 3.005 2_546
N(1) H(8) 3.222 4_454
N(1) H(14) 2.872 3_667
N(1) H(15) 3.327 3_667
N(1) H(16) 2.915 3_667
N(2) H(9) 3.407 3_667
N(2) H(10) 3.517 2_646
N(2) H(14) 3.582 4_464
N(2) H(19) 3.017 2_646
N(3) H(2) 2.099 4_555
N(3) H(5) 3.572 3_667
N(3) H(8) 3.184 4_454
N(3) H(9) 3.503 2_647
N(3) H(12) 3.298 3_667
N(3) H(18) 3.375 3_767
N(3) H(19) 3.561 3_767
N(4) H(10) 3.169 2_646
N(4) H(11) 3.253 2_646
N(5) H(7) 3.398 3_767
C(1) H(1) 3.569 2_546
C(1) H(3) 3.315 4_454
C(1) H(8) 3.080 4_454
C(1) H(14) 3.515 3_667
C(1) H(16) 3.291 3_667
C(2) H(8) 3.459 4_454
C(2) H(19) 3.309 2_646
C(3) H(8) 3.394 4_454
C(4) H(2) 3.127 4_555
C(4) H(8) 2.996 4_454
C(4) H(18) 3.455 3_767
C(5) H(11) 3.505 2_646
C(5) H(17) 2.947 3_767
C(5) H(19) 3.537 3_767
C(6) H(17) 3.269 3_767
C(7) H(7) 3.494 3_767
C(7) H(13) 3.408 2_646
C(7) H(15) 3.471 4_464
C(7) H(16) 3.320 4_464
C(8) H(7) 3.124 3_767
C(8) H(16) 3.186 4_464
C(8) H(18) 3.448 4_464
C(9) H(7) 2.853 3_767
C(10) H(7) 2.965 3_767
C(11) H(1) 3.530 3_667
C(11) H(7) 3.358 3_767
C(11) H(17) 3.352 3_767
C(12) H(2) 3.495 3_667
C(12) H(12) 3.017 4_565
C(12) H(13) 3.394 4_565
C(13) H(15) 3.401 3_777
C(14) H(7) 3.514 4_464
C(14) H(9) 3.196 4_464
C(14) H(15) 3.020 3_777
C(14) H(18) 3.120 3_777
C(15) H(4) 3.226 4_565
C(15) H(5) 3.130 4_565
C(15) H(13) 3.032 3_777
C(16) H(3) 3.127 3_767
C(16) H(5) 3.168 4_565
C(16) H(11) 3.411 4_565
C(16) H(13) 2.991 3_777
H(1) O(1) 3.376 3_667
H(1) N(1) 2.518 2_556
H(1) C(1) 3.569 2_556
H(1) C(11) 3.530 3_667
H(1) H(10) 3.113 2_646
H(1) H(14) 3.054 4_464
H(1) H(19) 3.307 2_646
H(2) O(1) 3.579 3_667
H(2) N(3) 2.099 4_454
H(2) C(4) 3.127 4_454
H(2) C(12) 3.495 3_667
H(2) H(8) 3.455 3_667
H(2) H(9) 3.004 3_667
H(2) H(14) 3.504 4_464
H(2) H(18) 3.506 2_646
H(2) H(19) 3.004 2_646
H(3) N(1) 3.070 4_555
H(3) C(1) 3.315 4_555
H(3) C(16) 3.127 3_767
H(3) H(4) 3.543 3_667
H(3) H(17) 2.725 3_767
H(3) H(18) 3.261 3_767
H(3) H(19) 2.897 3_767
H(4) N(1) 3.005 2_556
H(4) C(15) 3.226 4_464
H(4) H(3) 3.543 3_667
H(4) H(10) 3.294 2_646
H(4) H(13) 3.242 2_646
H(4) H(15) 2.838 4_464
H(4) H(16) 2.768 4_464
H(5) N(3) 3.572 3_667
H(5) C(15) 3.130 4_464
H(5) C(16) 3.168 4_464
H(5) H(6) 3.515 4_464
H(5) H(7) 3.561 3_767
H(5) H(15) 3.320 4_464
H(5) H(16) 2.506 4_464
H(5) H(17) 2.968 4_464
H(5) H(18) 2.968 4_464
H(6) H(5) 3.515 4_565
H(6) H(7) 3.335 3_767
H(6) H(12) 3.446 4_565
H(7) N(5) 3.398 3_767
H(7) C(7) 3.494 3_767
H(7) C(8) 3.124 3_767
H(7) C(9) 2.853 3_767
H(7) C(10) 2.965 3_767
H(7) C(11) 3.358 3_767
H(7) C(14) 3.514 4_565
H(7) H(5) 3.561 3_767
H(7) H(6) 3.335 3_767
H(7) H(12) 3.070 4_565
H(7) H(13) 3.065 4_565
H(7) H(18) 3.496 2_747
H(7) H(19) 3.510 3_767
H(8) N(1) 3.222 4_555
H(8) N(3) 3.184 4_555
H(8) C(1) 3.080 4_555
H(8) C(2) 3.459 4_555
H(8) C(3) 3.394 4_555
H(8) C(4) 2.996 4_555
H(8) H(2) 3.455 3_667
H(8) H(12) 3.115 4_565
H(8) H(13) 3.381 4_565
H(8) H(18) 3.467 2_747
H(9) N(2) 3.407 3_667
H(9) N(3) 3.503 2_657
H(9) C(14) 3.196 4_565
H(9) H(2) 3.004 3_667
H(9) H(12) 2.410 4_565
H(9) H(13) 3.180 4_565
H(10) N(2) 3.517 2_656
H(10) N(4) 3.169 2_656
H(10) H(1) 3.113 2_656
H(10) H(4) 3.294 2_656
H(10) H(14) 3.401 3_777
H(10) H(15) 2.824 3_777
H(11) N(4) 3.253 2_656
H(11) C(5) 3.505 2_656
H(11) C(16) 3.411 4_464
H(11) H(17) 2.825 4_464
H(11) H(18) 3.177 4_464
H(12) N(3) 3.298 3_667
H(12) C(12) 3.017 4_464
H(12) H(6) 3.446 4_464
H(12) H(7) 3.070 4_464
H(12) H(8) 3.115 4_464
H(12) H(9) 2.410 4_464
H(12) H(18) 3.547 3_777
H(13) C(7) 3.408 2_656
H(13) C(12) 3.394 4_464
H(13) C(15) 3.032 3_777
H(13) C(16) 2.991 3_777
H(13) H(4) 3.242 2_656
H(13) H(7) 3.065 4_464
H(13) H(8) 3.381 4_464
H(13) H(9) 3.180 4_464
H(13) H(15) 2.335 3_777
H(13) H(16) 3.498 3_777
H(13) H(18) 2.319 3_777
H(13) H(19) 3.357 3_777
H(14) N(1) 2.872 3_667
H(14) N(2) 3.582 4_565
H(14) C(1) 3.515 3_667
H(14) H(1) 3.054 4_565
H(14) H(2) 3.504 4_565
H(14) H(10) 3.401 3_777
H(14) H(15) 3.121 3_777
H(14) H(18) 3.171 3_777
H(15) N(1) 3.327 3_667
H(15) C(7) 3.471 4_565
H(15) C(13) 3.401 3_777
H(15) C(14) 3.020 3_777
H(15) H(4) 2.838 4_565
H(15) H(5) 3.320 4_565
H(15) H(10) 2.824 3_777
H(15) H(13) 2.335 3_777
H(15) H(14) 3.121 3_777
H(15) H(15) 3.504 3_777
H(16) N(1) 2.915 3_667
H(16) C(1) 3.291 3_667
H(16) C(7) 3.320 4_565
H(16) C(8) 3.186 4_565
H(16) H(4) 2.768 4_565
H(16) H(5) 2.506 4_565
H(16) H(13) 3.498 3_777
H(17) O(1) 2.997 3_767
H(17) C(5) 2.947 3_767
H(17) C(6) 3.269 3_767
H(17) C(11) 3.352 3_767
H(17) H(3) 2.725 3_767
H(17) H(5) 2.968 4_565
H(17) H(11) 2.825 4_565
H(18) N(3) 3.375 3_767
H(18) C(4) 3.455 3_767
H(18) C(8) 3.448 4_565
H(18) C(14) 3.120 3_777
H(18) H(2) 3.506 2_656
H(18) H(3) 3.261 3_767
H(18) H(5) 2.968 4_565
H(18) H(7) 3.496 2_757
H(18) H(8) 3.467 2_757
H(18) H(11) 3.177 4_565
H(18) H(12) 3.547 3_777
H(18) H(13) 2.319 3_777
H(18) H(14) 3.171 3_777
H(19) O(1) 3.049 3_767
H(19) N(2) 3.017 2_656
H(19) N(3) 3.561 3_767
H(19) C(2) 3.309 2_656
H(19) C(5) 3.537 3_767
H(19) H(1) 3.307 2_656
H(19) H(2) 3.004 2_656
H(19) H(3) 2.897 3_767
H(19) H(7) 3.510 3_767
H(19) H(13) 3.357 3_777

loop_
_geom_hbond_atom_site_label_D
_geom_hbond_atom_site_label_H
_geom_hbond_atom_site_label_A
_geom_hbond_site_symmetry_A
_geom_hbond_distance_DA
_geom_hbond_distance_DH
_geom_hbond_distance_HA
_geom_hbond_angle_DHA
_geom_hbond_publ_flag
N(2) H(1) N(1) 2_556 3.335(3) 0.950 2.518 144.3 no
N(2) H(2) N(3) 4_454 3.031(2) 0.950 2.099 166.4 no

loop_
_geom_torsion_atom_site_label_1
_geom_torsion_atom_site_label_2
_geom_torsion_atom_site_label_3
_geom_torsion_atom_site_label_4
_geom_torsion
C(12) O(1) C(11) C(6) -178.0(2)
C(12) O(1) C(11) C(10) 2.4(3)
C(3) N(4) C(5) C(6) 178.8(2)
C(5) N(4) C(3) C(2) 176.3(2)
C(5) N(4) C(3) C(4) -4.0(3)
C(9) N(5) C(13) C(14) 86.6(3)
C(13) N(5) C(9) C(8) -6.2(4)
C(13) N(5) C(9) C(10) 173.4(2)
C(9) N(5) C(15) C(16) 91.6(3)
C(15) N(5) C(9) C(8) 168.8(2)
C(15) N(5) C(9) C(10) -11.7(4)
C(13) N(5) C(15) C(16) -93.1(2)
C(15) N(5) C(13) C(14) -88.7(3)
N(1) C(1) C(2) N(2) 94(16)
N(1) C(1) C(2) C(3) -85(16)
N(2) C(2) C(3) N(4) -2.5(3)
N(2) C(2) C(3) C(4) 177.8(2)
C(1) C(2) C(3) N(4) 176.7(2)
C(1) C(2) C(3) C(4) -3.0(3)
N(4) C(3) C(4) N(3) -2(4)
C(2) C(3) C(4) N(3) 177(3)
N(4) C(5) C(6) C(7) 5.1(4)
N(4) C(5) C(6) C(11) -176.8(2)
C(5) C(6) C(7) C(8) 177.9(2)
C(5) C(6) C(11) O(1) 2.8(3)
C(5) C(6) C(11) C(10) -177.6(2)
C(7) C(6) C(11) O(1) -179.0(2)
C(7) C(6) C(11) C(10) 0.6(3)
C(11) C(6) C(7) C(8) -0.3(4)
C(6) C(7) C(8) C(9) -0.9(4)
C(7) C(8) C(9) N(5) -178.8(2)
C(7) C(8) C(9) C(10) 1.6(4)
N(5) C(9) C(10) C(11) 179.1(2)
C(8) C(9) C(10) C(11) -1.3(4)
C(9) C(10) C(11) O(1) 179.7(2)
C(9) C(10) C(11) C(6) 0.2(3)
